data_4003152
loop_
_publ_author_name
'Chinnam, Parameswara R.'
'Clymer, Rebecca N.'
'Jalil, Abdel Aziz'
'Wunder, Stephanie L.'
'Zdilla, Michael J.'

_publ_section_title
;
 Bulk-Phase Ion Conduction in Cocrystalline
 LiCl&#x00B7;N,N-Dimethylformamide: A New Paradigm for Solid Electrolytes
 Based upon the Pearson Hard--Soft Acid--Base Concept
;
_journal_issue 16
_journal_name_full 'Chemistry of Materials'
_journal_page_first 5479
_journal_paper_doi 10.1021/acs.chemmater.5b00940
_journal_volume 27
_journal_year 2015
_chemical_formula_moiety 'C3 H7 Cl Li N O'
_chemical_formula_sum 'C3 H7 Cl Li N O'
_chemical_formula_weight 115.49
_space_group_crystal_system monoclinic
_space_group_IT_number 14
_space_group_name_Hall '-P 2ybc'
_space_group_name_H-M_alt 'P 1 21/c 1'
_atom_sites_solution_hydrogens geom
_atom_sites_solution_primary direct
_audit_creation_method SHELXL-2013
_cell_angle_alpha 90
_cell_angle_beta 98.826(6)
_cell_angle_gamma 90
_cell_formula_units_Z 4
_cell_length_a 5.839(2)
_cell_length_b 6.390(3)
_cell_length_c 15.961(7)
_cell_measurement_reflns_used 1126
_cell_measurement_temperature 100(2)
_cell_measurement_theta_max 27.337
_cell_measurement_theta_min 2.583
_cell_volume 588.5(4)
_computing_cell_refinement 'SAINT (Bruker AXS)'
_computing_data_collection 'COSMO (Bruker AXS)'
_computing_data_reduction 'SADABS (Bruker AXS)'
_computing_molecular_graphics 'SHELXP-2013 (Sheldrick, 2014), ORTEP-3.2 (L.J. Farrugia)'
_computing_publication_material 'APEX2 (Bruker AXS)'
_computing_structure_refinement 'SHELXL-2013 (Sheldrick, 2013)'
_computing_structure_solution 'SHELXS-2013 (Sheldrick, 2013)'
_diffrn_ambient_temperature 100(2)
_diffrn_detector_area_resol_mean 8.333
_diffrn_measured_fraction_theta_full 0.999
_diffrn_measured_fraction_theta_max 0.998
_diffrn_measurement_device_type 'Bruker KAPPA APEX II DUO'
_diffrn_measurement_method 'omega scans'
_diffrn_radiation_type MoK\a
_diffrn_radiation_wavelength 0.71073
_diffrn_reflns_av_R_equivalents 0.0687
_diffrn_reflns_av_unetI/netI 0.0908
_diffrn_reflns_Laue_measured_fraction_full 0.999
_diffrn_reflns_Laue_measured_fraction_max 0.998
_diffrn_reflns_limit_h_max 7
_diffrn_reflns_limit_h_min -7
_diffrn_reflns_limit_k_max 4
_diffrn_reflns_limit_k_min -8
_diffrn_reflns_limit_l_max 20
_diffrn_reflns_limit_l_min -20
_diffrn_reflns_number 4102
_diffrn_reflns_point_group_measured_fraction_full 0.999
_diffrn_reflns_point_group_measured_fraction_max 0.998
_diffrn_reflns_theta_full 25.242
_diffrn_reflns_theta_max 27.775
_diffrn_reflns_theta_min 2.583
_diffrn_source 'sealed tube'
_exptl_absorpt_coefficient_mu 0.524
_exptl_absorpt_correction_T_max 0.7456
_exptl_absorpt_correction_T_min 0.6103
_exptl_absorpt_correction_type multi-scan
_exptl_absorpt_process_details
;
4344 Corrected reflections written to file
 Estimated minimum and maximum transmission:  0.6103  0.7456
 The ratio of these values is more reliable than their absolute values!
 Additional spherical absorption correction applied with mu*r =  0.2000
 Lambda/2 correction factor = 0.0015
;
_exptl_crystal_colour colorless
_exptl_crystal_density_diffrn 1.304
_exptl_crystal_description prism
_exptl_crystal_F_000 240
_exptl_crystal_size_max 0.255
_exptl_crystal_size_mid 0.132
_exptl_crystal_size_min 0.055
_refine_diff_density_max 0.352
_refine_diff_density_min -0.683
_refine_diff_density_rms 0.091
_refine_ls_extinction_method none
_refine_ls_goodness_of_fit_ref 1.009
_refine_ls_hydrogen_treatment constr
_refine_ls_matrix_type full
_refine_ls_number_parameters 66
_refine_ls_number_reflns 1394
_refine_ls_number_restraints 0
_refine_ls_restrained_S_all 1.009
_refine_ls_R_factor_all 0.1076
_refine_ls_R_factor_gt 0.0539
_refine_ls_shift/su_max 0.000
_refine_ls_shift/su_mean 0.000
_refine_ls_structure_factor_coef Fsqd
_refine_ls_weighting_details 'w=1/[\s^2^(Fo^2^)+(0.0560P)^2^] where P=(Fo^2^+2Fc^2^)/3'
_refine_ls_weighting_scheme calc
_refine_ls_wR_factor_gt 0.1082
_refine_ls_wR_factor_ref 0.1243
_reflns_Friedel_coverage 0.000
_reflns_number_gt 862
_reflns_number_total 1394
_reflns_threshold_expression 'I > 2\s(I)'
_cod_data_source_file cm5b00940_si_001.cif
_cod_data_source_block DMF.LiCl
_cod_original_cell_volume 588.4(4)
_cod_original_sg_symbol_H-M 'P 21/c'
_cod_database_code 4003152
_shelx_space_group_comment
;
The symmetry employed for this shelxl refinement is uniquely defined
by the following loop, which should always be used as a source of
symmetry information in preference to the above space-group names.
They are only intended as comments.
;
_shelx_estimated_absorpt_t_min 0.878
_shelx_estimated_absorpt_t_max 0.972
_shelxl_version_number 2013-3

loop_
_space_group_symop_operation_xyz
'x, y, z'
'-x, y+1/2, -z+1/2'
'-x, -y, -z'
'x, -y-1/2, z-1/2'

loop_
_atom_site_label
_atom_site_type_symbol
_atom_site_fract_x
_atom_site_fract_y
_atom_site_fract_z
_atom_site_U_iso_or_equiv
_atom_site_adp_type
_atom_site_occupancy
_atom_site_site_symmetry_order
_atom_site_calc_flag
_atom_site_refinement_flags_posn
_atom_site_refinement_flags_adp
Cl1 Cl 1.03743(12) 0.30001(13) 0.57808(5) 0.0241(3) Uani 1 1 d . .
O1 O 0.4884(3) 0.3325(3) 0.44649(14) 0.0223(5) Uani 1 1 d . .
N1 N 0.3642(4) 0.0859(4) 0.34631(16) 0.0175(6) Uani 1 1 d . .
C1 C 0.5172(5) 0.1668(5) 0.4072(2) 0.0179(7) Uani 1 1 d . .
H1 H 0.6595 0.0942 0.4225 0.022 Uiso 1 1 calc R U
C2 C 0.4103(5) -0.1063(5) 0.3026(2) 0.0250(8) Uani 1 1 d . .
H2A H 0.5676 -0.1551 0.3240 0.037 Uiso 1 1 calc R U
H2B H 0.3964 -0.0792 0.2416 0.037 Uiso 1 1 calc R U
H2C H 0.2981 -0.2138 0.3129 0.037 Uiso 1 1 calc R U
C3 C 0.1372(5) 0.1826(5) 0.3208(2) 0.0223(7) Uani 1 1 d . .
H3A H 0.0192 0.1028 0.3447 0.034 Uiso 1 1 calc R U
H3B H 0.0999 0.1830 0.2588 0.034 Uiso 1 1 calc R U
H3C H 0.1403 0.3268 0.3419 0.034 Uiso 1 1 calc R U
Li1 Li 0.7427(8) 0.5045(9) 0.5048(3) 0.0216(13) Uani 1 1 d . .

loop_
_atom_site_aniso_label
_atom_site_aniso_U_11
_atom_site_aniso_U_22
_atom_site_aniso_U_33
_atom_site_aniso_U_23
_atom_site_aniso_U_13
_atom_site_aniso_U_12
Cl1 0.0143(3) 0.0285(5) 0.0306(5) 0.0077(5) 0.0069(3) 0.0037(3)
O1 0.0128(10) 0.0271(14) 0.0271(13) -0.0063(11) 0.0035(9) 0.0008(9)
N1 0.0124(11) 0.0172(15) 0.0233(15) -0.0018(12) 0.0042(10) 0.0033(10)
C1 0.0120(13) 0.0209(19) 0.0218(17) -0.0020(14) 0.0056(12) -0.0004(12)
C2 0.0174(15) 0.0249(19) 0.033(2) -0.0090(17) 0.0056(14) 0.0040(13)
C3 0.0140(14) 0.0241(19) 0.0276(18) -0.0029(17) -0.0009(12) 0.0051(14)
Li1 0.010(2) 0.028(3) 0.026(3) 0.003(3) 0.000(2) 0.001(2)

loop_
_atom_type_symbol
_atom_type_description
_atom_type_scat_dispersion_real
_atom_type_scat_dispersion_imag
_atom_type_scat_source
C C 0.0033 0.0016 'International Tables Vol C Tables 4.2.6.8 and 6.1.1.4'
H H 0.0000 0.0000 'International Tables Vol C Tables 4.2.6.8 and 6.1.1.4'
N N 0.0061 0.0033 'International Tables Vol C Tables 4.2.6.8 and 6.1.1.4'
O O 0.0106 0.0060 'International Tables Vol C Tables 4.2.6.8 and 6.1.1.4'
Li Li -0.0003 0.0001 'International Tables Vol C Tables 4.2.6.8 and 6.1.1.4'
Cl Cl 0.1484 0.1585 'International Tables Vol C Tables 4.2.6.8 and 6.1.1.4'

loop_
_geom_angle_atom_site_label_1
_geom_angle_atom_site_label_2
_geom_angle_atom_site_label_3
_geom_angle
_geom_angle_site_symmetry_1
_geom_angle_site_symmetry_3
Li1 Cl1 Li1 81.02(17) . 3_766
C1 O1 Li1 143.2(2) . 3_666
C1 O1 Li1 124.0(2) . .
Li1 O1 Li1 91.8(2) 3_666 .
C1 N1 C2 121.9(3) . .
C1 N1 C3 121.4(3) . .
C2 N1 C3 116.7(3) . .
O1 C1 N1 124.8(3) . .
O1 C1 H1 117.6 . .
N1 C1 H1 117.6 . .
N1 C2 H2A 109.5 . .
N1 C2 H2B 109.5 . .
H2A C2 H2B 109.5 . .
N1 C2 H2C 109.5 . .
H2A C2 H2C 109.5 . .
H2B C2 H2C 109.5 . .
N1 C3 H3A 109.5 . .
N1 C3 H3B 109.5 . .
H3A C3 H3B 109.5 . .
N1 C3 H3C 109.5 . .
H3A C3 H3C 109.5 . .
H3B C3 H3C 109.5 . .
O1 Li1 O1 88.2(2) 3_666 .
O1 Li1 Cl1 126.9(3) 3_666 .
O1 Li1 Cl1 111.8(3) . .
O1 Li1 Cl1 114.3(3) 3_666 3_766
O1 Li1 Cl1 118.1(3) . 3_766
Cl1 Li1 Cl1 98.98(17) . 3_766
O1 Li1 Li1 44.20(16) 3_666 3_666
O1 Li1 Li1 44.03(16) . 3_666
Cl1 Li1 Li1 132.6(3) . 3_666
Cl1 Li1 Li1 127.9(3) 3_766 3_666
O1 Li1 Li1 141.1(4) 3_666 3_766
O1 Li1 Li1 130.4(3) . 3_766
Cl1 Li1 Li1 49.68(15) . 3_766
Cl1 Li1 Li1 49.30(15) 3_766 3_766
Li1 Li1 Li1 173.6(4) 3_666 3_766

loop_
_geom_bond_atom_site_label_1
_geom_bond_atom_site_label_2
_geom_bond_distance
_geom_bond_site_symmetry_2
Cl1 Li1 2.328(5) .
Cl1 Li1 2.341(5) 3_766
O1 C1 1.254(4) .
O1 Li1 1.957(5) 3_666
O1 Li1 1.963(6) .
N1 C1 1.321(4) .
N1 C2 1.458(4) .
N1 C3 1.462(3) .
C1 H1 0.9500 .
C2 H2A 0.9800 .
C2 H2B 0.9800 .
C2 H2C 0.9800 .
C3 H3A 0.9800 .
C3 H3B 0.9800 .
C3 H3C 0.9800 .
Li1 O1 1.957(5) 3_666
Li1 Cl1 2.341(5) 3_766
Li1 Li1 2.815(9) 3_666
Li1 Li1 3.033(9) 3_766
